data_7103917
loop_
_publ_author_name
'Kidowaki, Masatoshi'
'Tamaoki, Nobuyuki'

_publ_section_title
;
 Unique crystal structures of donor--acceptor complexes: crossed
 arrangement of two charge-transfer columns
;
_journal_issue 2
_journal_name_full 'Chemical communications (Cambridge, England)'
_journal_page_first 290
_journal_page_last 291
_journal_paper_doi 10.1039/b207809k
_journal_year 2003
_chemical_formula_sum 'C58 H46 N4 O18 S4'
_chemical_formula_weight 1215.26
_space_group_IT_number 2
_symmetry_cell_setting triclinic
_symmetry_Int_Tables_number 2
_symmetry_space_group_name_Hall '-P 1'
_symmetry_space_group_name_H-M 'P -1'
_cell_angle_alpha 75.84(1)
_cell_angle_beta 84.34(1)
_cell_angle_gamma 86.28(1)
_cell_formula_units_Z 1
_cell_length_a 6.866(1)
_cell_length_b 10.475(2)
_cell_length_c 18.808(4)
_cell_measurement_reflns_used 25
_cell_measurement_temperature 296.2
_cell_measurement_theta_max 26.2
_cell_measurement_theta_min 17.9
_cell_volume 1304.2(5)
_computing_data_reduction 'teXsan Ver. 1.11'
_computing_publication_material 'teXsan Ver. 1.11'
_computing_structure_refinement 'teXsan Ver. 1.10'
_computing_structure_solution SIR92
_diffrn_measured_fraction_theta_full 0.9933
_diffrn_measured_fraction_theta_max 0.9933
_diffrn_measurement_device_type 'Enraf-Nonius CAD4'
_diffrn_measurement_method \w
_diffrn_radiation_type 'Cu K\a'
_diffrn_radiation_wavelength 1.5418
_diffrn_reflns_av_R_equivalents 0.008
_diffrn_reflns_limit_h_max 8
_diffrn_reflns_limit_h_min -7
_diffrn_reflns_limit_k_max 12
_diffrn_reflns_limit_k_min -12
_diffrn_reflns_limit_l_max 22
_diffrn_reflns_limit_l_min 0
_diffrn_reflns_number 5044
_diffrn_reflns_theta_full 69.93
_diffrn_reflns_theta_max 69.93
_diffrn_standards_decay_% 0.05
_diffrn_standards_interval_count 150
_diffrn_standards_number 3
_exptl_absorpt_coefficient_mu 2.400
_exptl_absorpt_correction_T_max 0.998
_exptl_absorpt_correction_T_min 0.732
_exptl_absorpt_correction_type psi-scan
_exptl_absorpt_process_details '(North, Phillips & Mathews, 1968)'
_exptl_crystal_colour red
_exptl_crystal_density_diffrn 1.547
_exptl_crystal_density_method 'not measured'
_exptl_crystal_description plate
_exptl_crystal_F_000 630.0
_exptl_crystal_size_max 0.600
_exptl_crystal_size_mid 0.500
_exptl_crystal_size_min 0.020
_refine_diff_density_max 0.35
_refine_diff_density_min -0.75
_refine_ls_extinction_method none
_refine_ls_goodness_of_fit_ref 2.238
_refine_ls_hydrogen_treatment noref
_refine_ls_number_parameters 379
_refine_ls_number_reflns 4895
_refine_ls_R_factor_gt 0.0588
_refine_ls_shift/su_max 0.0148
_refine_ls_structure_factor_coef Fsqd
_refine_ls_weighting_details 'w = 1/[\s^2^(Fo^2^) + (0.06600(Max(Fo^2^,0) + 2Fc^2^)/3)^2^]'
_refine_ls_weighting_scheme calc
_refine_ls_wR_factor_ref 0.1742
_reflns_number_gt 4547
_reflns_number_total 4895
_reflns_threshold_expression F^2^>2.0\s(F^2^)
_cod_duplicate_entry 7113530
_cod_data_source_file b207809k.txt
_cod_data_source_block c2
_cod_depositor_comments
;
 Adding quotes around the values of the _atom_type_scat_source data item.

 Antanas Vaitkus,
 2018-07-07
;
_cod_original_formula_sum 'C58 H46 N4 O18 S4 '
_cod_database_code 7103917

loop_
_symmetry_equiv_pos_as_xyz
x,y,z
-x,-y,-z

loop_
_atom_site_label
_atom_site_type_symbol
_atom_site_fract_x
_atom_site_fract_y
_atom_site_fract_z
_atom_site_U_iso_or_equiv
_atom_site_adp_type
_atom_site_occupancy
_atom_site_calc_flag
_atom_site_refinement_flags
_atom_site_disorder_assembly
_atom_site_disorder_group
S(1) S 0.70843(8) 0.48458(5) -0.30989(3) 0.0466(2) Uani 1.00 d . . .
S(2) S 0.24452(8) 0.03235(5) 0.23136(3) 0.0423(2) Uani 1.00 d . . .
O(1) O 0.9007(3) 0.4543(2) -0.2854(1) 0.0882(7) Uani 1.00 d . . .
O(2) O 0.6929(3) 0.6147(2) -0.3569(1) 0.0820(7) Uani 1.00 d . . .
O(3) O 0.6332(4) 0.3866(3) -0.3394(1) 0.0986(9) Uani 1.00 d . . .
O(4) O 0.4099(3) 0.0575(2) 0.26769(9) 0.0638(6) Uani 1.00 d . . .
O(5) O 0.0581(3) 0.0375(2) 0.27415(9) 0.0626(5) Uani 1.00 d . . .
O(6) O 0.2749(3) -0.0812(2) 0.20054(9) 0.0601(5) Uani 1.00 d . . .
O(7) O 0.2001(2) 0.6216(1) -0.01193(9) 0.0479(4) Uani 1.00 d . . .
O(8) O 0.5017(3) 0.1566(1) -0.05315(8) 0.0499(4) Uani 1.00 d . . .
O(9) O 0.3688(3) 0.2568(1) -0.50466(9) 0.0544(5) Uani 1.00 d . . .
N(1) N 0.1676(3) 0.1375(2) -0.18395(10) 0.0413(4) Uani 1.00 d . . .
N(2) N 0.8377(3) 0.3321(2) -0.5344(1) 0.0452(5) Uani 1.00 d . . .
C(1) C 0.5539(3) 0.4898(2) -0.2288(1) 0.0355(5) Uani 1.00 d . . .
C(2) C 0.4599(3) 0.6079(2) -0.2208(1) 0.0403(5) Uani 1.00 d . . .
C(3) C 0.3587(3) 0.6140(2) -0.1542(1) 0.0396(5) Uani 1.00 d . . .
C(4) C 0.3497(3) 0.5026(2) -0.0957(1) 0.0330(5) Uani 1.00 d . . .
C(5) C 0.2595(3) 0.5145(2) -0.0226(1) 0.0344(5) Uani 1.00 d . . .
C(6) C 0.2486(3) 0.3939(2) 0.0383(1) 0.0320(5) Uani 1.00 d . . .
C(7) C 0.1603(3) 0.4020(2) 0.1075(1) 0.0382(5) Uani 1.00 d . . .
C(8) C 0.1540(3) 0.2916(2) 0.1652(1) 0.0399(5) Uani 1.00 d . . .
C(9) C 0.2361(3) 0.1709(2) 0.1548(1) 0.0355(5) Uani 1.00 d . . .
C(10) C 0.3208(3) 0.1610(2) 0.0863(1) 0.0343(5) Uani 1.00 d . . .
C(11) C 0.3291(3) 0.2729(2) 0.02794(10) 0.0316(4) Uani 1.00 d . . .
C(12) C 0.4280(3) 0.2615(2) -0.04436(10) 0.0330(5) Uani 1.00 d . . .
C(13) C 0.4380(3) 0.3824(2) -0.1055(1) 0.0316(4) Uani 1.00 d . . .
C(14) C 0.5398(3) 0.3759(2) -0.1721(1) 0.0347(5) Uani 1.00 d . . .
C(15) C 0.0467(3) 0.2083(2) -0.1466(1) 0.0461(6) Uani 1.00 d . . .
C(16) C -0.0181(3) 0.1573(2) -0.0745(1) 0.0436(5) Uani 1.00 d . . .
C(17) C 0.0359(3) 0.0292(2) -0.0389(1) 0.0353(5) Uani 1.00 d . . .
C(18) C 0.1593(3) -0.0426(2) -0.0800(1) 0.0464(6) Uani 1.00 d . . .
C(19) C 0.2232(3) 0.0138(2) -0.1514(1) 0.0485(6) Uani 1.00 d . . .
C(20) C 0.2336(4) 0.1935(3) -0.2617(1) 0.0550(7) Uani 1.00 d . . .
C(21) C 0.8432(4) 0.2605(2) -0.4650(1) 0.0506(6) Uani 1.00 d . . .
C(22) C 0.9066(4) 0.1309(2) -0.4501(1) 0.0472(6) Uani 1.00 d . . .
C(23) C 0.9667(3) 0.0701(2) -0.5075(1) 0.0373(5) Uani 1.00 d . . .
C(24) C 0.9591(3) 0.1472(2) -0.5785(1) 0.0461(6) Uani 1.00 d . . .
C(25) C 0.8958(3) 0.2772(2) -0.5910(1) 0.0492(6) Uani 1.00 d . . .
C(26) C 0.7682(4) 0.4717(2) -0.5497(2) 0.0628(8) Uani 1.00 d . . .
C(27) C 0.4325(3) 0.1295(2) -0.5038(1) 0.0391(5) Uani 1.00 d . . .
C(28) C 0.4633(3) 0.0442(2) -0.4365(1) 0.0433(5) Uani 1.00 d . . .
C(29) C 0.5300(3) -0.0847(2) -0.4324(1) 0.0411(5) Uani 1.00 d . . .
H(1) H 0.4645 0.6845 -0.2612 0.0462 Uiso 1.00 calc . . .
H(2) H 0.2962 0.6953 -0.1483 0.0449 Uiso 1.00 calc . . .
H(3) H 0.1053 0.4845 0.1142 0.0440 Uiso 1.00 calc . . .
H(4) H 0.0906 0.2970 0.2123 0.0449 Uiso 1.00 calc . . .
H(5) H 0.3720 0.0780 0.0788 0.0391 Uiso 1.00 calc . . .
H(6) H 0.5988 0.2939 -0.1792 0.0395 Uiso 1.00 calc . . .
H(7) H 0.0053 0.2959 -0.1704 0.0518 Uiso 1.00 calc . . .
H(8) H -0.1013 0.2108 -0.0485 0.0498 Uiso 1.00 calc . . .
H(9) H 0.1977 -0.1316 -0.0586 0.0523 Uiso 1.00 calc . . .
H(10) H 0.3098 -0.0363 -0.1781 0.0541 Uiso 1.00 calc . . .
H(11) H 0.7999 0.3001 -0.4252 0.0575 Uiso 1.00 calc . . .
H(12) H 0.9110 0.0817 -0.3997 0.0548 Uiso 1.00 calc . . .
H(13) H 0.9960 0.1094 -0.6195 0.0531 Uiso 1.00 calc . . .
H(14) H 0.8950 0.3294 -0.6399 0.0571 Uiso 1.00 calc . . .
H(15) H 0.4384 0.0752 -0.3922 0.0493 Uiso 1.00 calc . . .
H(16) H 0.5516 -0.1429 -0.3857 0.0507 Uiso 1.00 calc . . .
H(17) H 0.3728 0.1925 -0.2678 0.0663 Uiso 1.00 calc . . .
H(18) H 0.1892 0.1405 -0.2914 0.0663 Uiso 1.00 calc . . .
H(19) H 0.1820 0.2805 -0.2771 0.0663 Uiso 1.00 calc . . .
H(20) H 0.8702 0.5257 -0.5763 0.0749 Uiso 1.00 calc . . .
H(21) H 0.6578 0.4845 -0.5773 0.0749 Uiso 1.00 calc . . .
H(22) H 0.7331 0.4958 -0.5041 0.0749 Uiso 1.00 calc . . .
H(23) H 0.3742 0.3053 -0.5600 0.0632 Uiso 1.00 calc . . .

loop_
_atom_site_aniso_label
_atom_site_aniso_U_11
_atom_site_aniso_U_22
_atom_site_aniso_U_33
_atom_site_aniso_U_12
_atom_site_aniso_U_13
_atom_site_aniso_U_23
S(1) 0.0622(4) 0.0390(3) 0.0308(3) 0.0060(2) 0.0086(2) -0.0007(2)
S(2) 0.0606(4) 0.0414(3) 0.0245(3) -0.0017(2) 0.0019(2) -0.0092(2)
O(1) 0.060(1) 0.116(2) 0.064(1) 0.026(1) 0.0145(9) 0.011(1)
O(2) 0.109(2) 0.060(1) 0.051(1) 0.026(1) 0.022(1) 0.0194(9)
O(3) 0.145(2) 0.100(2) 0.063(1) -0.041(2) 0.038(1) -0.052(1)
O(4) 0.079(1) 0.069(1) 0.0440(9) 0.0009(9) -0.0233(9) -0.0096(8)
O(5) 0.076(1) 0.063(1) 0.0412(9) -0.0063(9) 0.0213(8) -0.0085(8)
O(6) 0.102(1) 0.0405(8) 0.0370(8) -0.0010(8) 0.0058(8) -0.0129(7)
O(7) 0.0623(9) 0.0356(8) 0.0465(9) 0.0150(6) -0.0021(7) -0.0164(6)
O(8) 0.079(1) 0.0302(7) 0.0357(8) 0.0090(7) 0.0117(7) -0.0076(6)
O(9) 0.073(1) 0.0359(8) 0.0534(10) 0.0101(7) -0.0103(8) -0.0111(7)
N(1) 0.0453(9) 0.0419(9) 0.0364(9) 0.0034(7) -0.0013(7) -0.0114(7)
N(2) 0.0434(9) 0.0369(9) 0.055(1) -0.0005(7) 0.0050(8) -0.0141(8)
C(1) 0.0416(10) 0.0345(9) 0.0295(9) 0.0014(7) -0.0010(7) -0.0075(7)
C(2) 0.049(1) 0.0337(10) 0.035(1) 0.0026(8) -0.0041(8) -0.0026(8)
C(3) 0.046(1) 0.0317(9) 0.040(1) 0.0063(7) -0.0044(8) -0.0077(8)
C(4) 0.0332(9) 0.0312(9) 0.0351(10) 0.0038(7) -0.0050(7) -0.0094(7)
C(5) 0.0355(9) 0.0340(9) 0.0363(10) 0.0047(7) -0.0059(7) -0.0139(8)
C(6) 0.0314(9) 0.0347(9) 0.0316(9) 0.0037(7) -0.0034(7) -0.0120(7)
C(7) 0.0388(10) 0.042(1) 0.036(1) 0.0067(8) -0.0016(8) -0.0178(8)
C(8) 0.0397(10) 0.050(1) 0.0316(10) 0.0026(8) 0.0024(7) -0.0168(8)
C(9) 0.0392(9) 0.0411(10) 0.0276(9) -0.0009(7) -0.0014(7) -0.0118(7)
C(10) 0.0420(10) 0.0331(9) 0.0284(9) -0.0005(7) -0.0010(7) -0.0096(7)
C(11) 0.0355(9) 0.0329(9) 0.0280(9) 0.0002(7) -0.0015(7) -0.0110(7)
C(12) 0.0406(9) 0.0306(9) 0.0284(9) 0.0011(7) -0.0007(7) -0.0098(7)
C(13) 0.0376(9) 0.0282(8) 0.0299(9) 0.0006(7) -0.0027(7) -0.0094(7)
C(14) 0.0434(10) 0.0315(9) 0.0288(9) 0.0015(7) -0.0014(7) -0.0080(7)
C(15) 0.054(1) 0.039(1) 0.044(1) 0.0113(9) -0.0033(9) -0.0107(9)
C(16) 0.050(1) 0.037(1) 0.042(1) 0.0105(8) -0.0011(9) -0.0105(8)
C(17) 0.0377(9) 0.0336(9) 0.037(1) 0.0044(7) -0.0051(7) -0.0134(8)
C(18) 0.059(1) 0.0362(10) 0.042(1) 0.0117(9) 0.0034(9) -0.0115(9)
C(19) 0.056(1) 0.043(1) 0.044(1) 0.0099(9) 0.0052(9) -0.0134(9)
C(20) 0.067(2) 0.056(1) 0.037(1) 0.003(1) 0.005(1) -0.0080(10)
C(21) 0.062(1) 0.047(1) 0.046(1) 0.0007(10) 0.0059(10) -0.0208(10)
C(22) 0.063(1) 0.042(1) 0.037(1) 0.0003(9) 0.0060(9) -0.0145(9)
C(23) 0.0364(9) 0.040(1) 0.0366(10) -0.0012(8) 0.0029(7) -0.0143(8)
C(24) 0.056(1) 0.044(1) 0.037(1) 0.0024(9) 0.0029(9) -0.0131(9)
C(25) 0.058(1) 0.044(1) 0.043(1) 0.0009(9) 0.0010(10) -0.0080(9)
C(26) 0.065(2) 0.038(1) 0.083(2) 0.007(1) 0.000(1) -0.015(1)
C(27) 0.043(1) 0.0351(9) 0.039(1) 0.0017(7) -0.0059(8) -0.0089(8)
C(28) 0.052(1) 0.044(1) 0.0341(10) 0.0021(9) -0.0056(8) -0.0104(8)
C(29) 0.048(1) 0.041(1) 0.0318(10) 0.0018(8) -0.0060(8) -0.0028(8)

loop_
_atom_type_symbol
_atom_type_description
_atom_type_scat_dispersion_real
_atom_type_scat_dispersion_imag
_atom_type_scat_source
S S 0.1246 0.1234 'International Tables Vol C Tables 4.2.6.8 and 6.1.1.4'
C C 0.0033 0.0016 'International Tables Vol C Tables 4.2.6.8 and 6.1.1.4'
O O 0.0106 0.0060 'International Tables Vol C Tables 4.2.6.8 and 6.1.1.4'
N N 0.0061 0.0033 'International Tables Vol C Tables 4.2.6.8 and 6.1.1.4'
H H 0.0000 0.0000 'International Tables Vol C Tables 4.2.6.8 and 6.1.1.4'

loop_
_geom_angle_atom_site_label_1
_geom_angle_atom_site_label_2
_geom_angle_atom_site_label_3
_geom_angle
_geom_angle_site_symmetry_1
_geom_angle_site_symmetry_2
_geom_angle_site_symmetry_3
_geom_angle_publ_flag
O(1) S(1) O(2) 111.7(1) . . . yes
O(1) S(1) O(3) 114.9(2) . . . yes
O(1) S(1) C(1) 104.8(1) . . . yes
O(2) S(1) O(3) 113.1(2) . . . yes
O(2) S(1) C(1) 105.5(1) . . . yes
O(3) S(1) C(1) 105.9(1) . . . yes
O(4) S(2) O(5) 113.6(1) . . . yes
O(4) S(2) O(6) 113.8(1) . . . yes
O(4) S(2) C(9) 102.89(10) . . . yes
O(5) S(2) O(6) 114.1(1) . . . yes
O(5) S(2) C(9) 105.35(10) . . . yes
O(6) S(2) C(9) 105.70(9) . . . yes
C(27) O(9) H(23) 105.0 . . . no
C(15) N(1) C(19) 120.0(2) . . . yes
C(15) N(1) C(20) 120.1(2) . . . yes
C(19) N(1) C(20) 119.9(2) . . . yes
C(21) N(2) C(25) 120.2(2) . . . yes
C(21) N(2) C(26) 120.5(2) . . . yes
C(25) N(2) C(26) 119.3(2) . . . yes
S(1) C(1) C(2) 120.1(1) . . . yes
S(1) C(1) C(14) 118.6(1) . . . yes
C(2) C(1) C(14) 121.1(2) . . . yes
C(1) C(2) C(3) 119.5(2) . . . yes
C(1) C(2) H(1) 120.3 . . . no
C(3) C(2) H(1) 120.2 . . . no
C(2) C(3) C(4) 120.3(2) . . . yes
C(2) C(3) H(2) 119.7 . . . no
C(4) C(3) H(2) 120.0 . . . no
C(3) C(4) C(5) 119.5(2) . . . yes
C(3) C(4) C(13) 119.6(2) . . . yes
C(5) C(4) C(13) 120.8(2) . . . yes
O(7) C(5) C(4) 121.1(2) . . . yes
O(7) C(5) C(6) 120.6(2) . . . yes
C(4) C(5) C(6) 118.3(2) . . . yes
C(5) C(6) C(7) 119.5(2) . . . yes
C(5) C(6) C(11) 120.9(2) . . . yes
C(7) C(6) C(11) 119.6(2) . . . yes
C(6) C(7) C(8) 120.2(2) . . . yes
C(6) C(7) H(3) 119.3 . . . no
C(8) C(7) H(3) 120.5 . . . no
C(7) C(8) C(9) 120.1(2) . . . yes
C(7) C(8) H(4) 120.0 . . . no
C(9) C(8) H(4) 119.9 . . . no
S(2) C(9) C(8) 119.6(1) . . . yes
S(2) C(9) C(10) 119.9(1) . . . yes
C(8) C(9) C(10) 120.3(2) . . . yes
C(9) C(10) C(11) 119.7(2) . . . yes
C(9) C(10) H(5) 120.2 . . . no
C(11) C(10) H(5) 120.1 . . . no
C(6) C(11) C(10) 120.1(2) . . . yes
C(6) C(11) C(12) 121.0(2) . . . yes
C(10) C(11) C(12) 118.9(2) . . . yes
O(8) C(12) C(11) 121.1(2) . . . yes
O(8) C(12) C(13) 120.8(2) . . . yes
C(11) C(12) C(13) 118.1(2) . . . yes
C(4) C(13) C(12) 120.7(2) . . . yes
C(4) C(13) C(14) 120.2(2) . . . yes
C(12) C(13) C(14) 119.1(2) . . . yes
C(1) C(14) C(13) 119.2(2) . . . yes
C(1) C(14) H(6) 120.5 . . . no
C(13) C(14) H(6) 120.3 . . . no
N(1) C(15) C(16) 121.0(2) . . . yes
N(1) C(15) H(7) 119.7 . . . no
C(16) C(15) H(7) 119.4 . . . no
C(15) C(16) C(17) 120.7(2) . . . yes
C(15) C(16) H(8) 119.4 . . . no
C(17) C(16) H(8) 119.8 . . . no
C(16) C(17) C(17) 121.7(2) . . 2_555 yes
C(16) C(17) C(18) 116.7(2) . . . yes
C(17) C(17) C(18) 121.6(2) 2_555 . . yes
C(17) C(18) C(19) 120.3(2) . . . yes
C(17) C(18) H(9) 120.0 . . . no
C(19) C(18) H(9) 119.7 . . . no
N(1) C(19) C(18) 121.3(2) . . . yes
N(1) C(19) H(10) 119.8 . . . no
C(18) C(19) H(10) 118.9 . . . no
N(1) C(20) H(17) 109.7 . . . no
N(1) C(20) H(18) 109.1 . . . no
N(1) C(20) H(19) 110.3 . . . no
H(17) C(20) H(18) 108.5 . . . no
H(17) C(20) H(19) 110.0 . . . no
H(18) C(20) H(19) 109.3 . . . no
N(2) C(21) C(22) 121.1(2) . . . yes
N(2) C(21) H(11) 119.5 . . . no
C(22) C(21) H(11) 119.4 . . . no
C(21) C(22) C(23) 120.4(2) . . . yes
C(21) C(22) H(12) 119.6 . . . no
C(23) C(22) H(12) 120.0 . . . no
C(22) C(23) C(23) 121.1(2) . . 2_754 yes
C(22) C(23) C(24) 116.9(2) . . . yes
C(23) C(23) C(24) 122.0(2) 2_754 . . yes
C(23) C(24) C(25) 120.9(2) . . . yes
C(23) C(24) H(13) 119.8 . . . no
C(25) C(24) H(13) 119.3 . . . no
N(2) C(25) C(24) 120.6(2) . . . yes
N(2) C(25) H(14) 119.5 . . . no
C(24) C(25) H(14) 119.9 . . . no
N(2) C(26) H(20) 109.6 . . . no
N(2) C(26) H(21) 110.2 . . . no
N(2) C(26) H(22) 109.1 . . . no
H(20) C(26) H(21) 109.7 . . . no
H(20) C(26) H(22) 108.8 . . . no
H(21) C(26) H(22) 109.4 . . . no
O(9) C(27) C(28) 118.2(2) . . . yes
O(9) C(27) C(29) 122.5(2) . . 2_654 yes
C(28) C(27) C(29) 119.4(2) . . 2_654 yes
C(27) C(28) C(29) 120.7(2) . . . yes
C(27) C(28) H(15) 119.6 . . . no
C(29) C(28) H(15) 119.8 . . . no
C(27) C(29) C(28) 120.0(2) 2_654 . . yes
C(27) C(29) H(16) 119.9 2_654 . . no
C(28) C(29) H(16) 120.2 . . . no

loop_
_geom_bond_atom_site_label_1
_geom_bond_atom_site_label_2
_geom_bond_distance
_geom_bond_site_symmetry_1
_geom_bond_site_symmetry_2
_geom_bond_publ_flag
S(1) O(1) 1.432(2) . . yes
S(1) O(2) 1.435(2) . . yes
S(1) O(3) 1.426(2) . . yes
S(1) C(1) 1.781(2) . . yes
S(2) O(4) 1.451(2) . . yes
S(2) O(5) 1.449(2) . . yes
S(2) O(6) 1.441(2) . . yes
S(2) C(9) 1.779(2) . . yes
O(7) C(5) 1.224(2) . . yes
O(8) C(12) 1.221(2) . . yes
O(9) C(27) 1.373(2) . . yes
O(9) H(23) 1.039 . . no
N(1) C(15) 1.339(3) . . yes
N(1) C(19) 1.338(3) . . yes
N(1) C(20) 1.474(3) . . yes
N(2) C(21) 1.340(3) . . yes
N(2) C(25) 1.345(3) . . yes
N(2) C(26) 1.476(3) . . yes
C(1) C(2) 1.392(3) . . yes
C(1) C(14) 1.393(3) . . yes
C(2) C(3) 1.385(3) . . yes
C(2) H(1) 0.961 . . no
C(3) C(4) 1.394(3) . . yes
C(3) H(2) 0.955 . . no
C(4) C(5) 1.481(3) . . yes
C(4) C(13) 1.407(2) . . yes
C(5) C(6) 1.483(3) . . yes
C(6) C(7) 1.400(3) . . yes
C(6) C(11) 1.399(2) . . yes
C(7) C(8) 1.379(3) . . yes
C(7) H(3) 0.953 . . no
C(8) C(9) 1.400(3) . . yes
C(8) H(4) 0.960 . . no
C(9) C(10) 1.386(3) . . yes
C(10) C(11) 1.396(3) . . yes
C(10) H(5) 0.954 . . no
C(11) C(12) 1.487(2) . . yes
C(12) C(13) 1.487(2) . . yes
C(13) C(14) 1.388(3) . . yes
C(14) H(6) 0.959 . . no
C(15) C(16) 1.372(3) . . yes
C(15) H(7) 0.955 . . no
C(16) C(17) 1.389(3) . . yes
C(16) H(8) 0.957 . . no
C(17) C(17) 1.488(4) . 2_555 yes
C(17) C(18) 1.399(3) . . yes
C(18) C(19) 1.369(3) . . yes
C(18) H(9) 0.952 . . no
C(19) H(10) 0.954 . . no
C(20) H(17) 0.951 . . no
C(20) H(18) 0.960 . . no
C(20) H(19) 0.942 . . no
C(21) C(22) 1.368(3) . . yes
C(21) H(11) 0.955 . . no
C(22) C(23) 1.399(3) . . yes
C(22) H(12) 0.965 . . no
C(23) C(23) 1.477(4) . 2_754 yes
C(23) C(24) 1.385(3) . . yes
C(24) C(25) 1.373(3) . . yes
C(24) H(13) 0.956 . . no
C(25) H(14) 0.947 . . no
C(26) H(20) 0.951 . . no
C(26) H(21) 0.945 . . no
C(26) H(22) 0.956 . . no
C(27) C(28) 1.387(3) . . yes
C(27) C(29) 1.387(3) . 2_654 yes
C(28) C(29) 1.384(3) . . yes
C(28) H(15) 0.962 . . no
C(29) H(16) 0.958 . . no

loop_
_geom_torsion_atom_site_label_1
_geom_torsion_atom_site_label_2
_geom_torsion_atom_site_label_3
_geom_torsion_atom_site_label_4
_geom_torsion
_geom_torsion_site_symmetry_1
_geom_torsion_site_symmetry_2
_geom_torsion_site_symmetry_3
_geom_torsion_site_symmetry_4
_geom_torsion_publ_flag
S(1) C(1) C(2) C(3) -172.6(2) . . . . yes
S(1) C(1) C(14) C(13) 172.7(1) . . . . yes
S(2) C(9) C(8) C(7) 175.0(1) . . . . yes
S(2) C(9) C(10) C(11) -174.4(1) . . . . yes
O(1) S(1) C(1) C(2) 114.1(2) . . . . yes
O(1) S(1) C(1) C(14) -61.7(2) . . . . yes
O(2) S(1) C(1) C(2) -3.8(2) . . . . yes
O(2) S(1) C(1) C(14) -179.7(2) . . . . yes
O(3) S(1) C(1) C(2) -124.0(2) . . . . yes
O(3) S(1) C(1) C(14) 60.1(2) . . . . yes
O(4) S(2) C(9) C(8) -78.5(2) . . . . yes
O(4) S(2) C(9) C(10) 97.7(2) . . . . yes
O(5) S(2) C(9) C(8) 40.8(2) . . . . yes
O(5) S(2) C(9) C(10) -143.0(2) . . . . yes
O(6) S(2) C(9) C(8) 161.8(2) . . . . yes
O(6) S(2) C(9) C(10) -22.0(2) . . . . yes
O(7) C(5) C(4) C(3) -3.1(3) . . . . yes
O(7) C(5) C(4) C(13) 172.6(2) . . . . yes
O(7) C(5) C(6) C(7) 3.3(3) . . . . yes
O(7) C(5) C(6) C(11) -175.3(2) . . . . yes
O(8) C(12) C(11) C(6) 178.6(2) . . . . yes
O(8) C(12) C(11) C(10) -0.2(3) . . . . yes
O(8) C(12) C(13) C(4) 178.7(2) . . . . yes
O(8) C(12) C(13) C(14) -2.7(3) . . . . yes
O(9) C(27) C(28) C(29) -179.1(2) . . . . yes
O(9) C(27) C(29) C(28) 179.1(2) . . 2_654 2_654 yes
N(1) C(15) C(16) C(17) -1.9(3) . . . . yes
N(1) C(19) C(18) C(17) -1.0(4) . . . . yes
N(2) C(21) C(22) C(23) -0.2(4) . . . . yes
N(2) C(25) C(24) C(23) -0.7(4) . . . . yes
C(1) C(2) C(3) C(4) -0.4(3) . . . . yes
C(1) C(14) C(13) C(4) 0.3(3) . . . . yes
C(1) C(14) C(13) C(12) -178.3(2) . . . . yes
C(2) C(1) C(14) C(13) -3.1(3) . . . . yes
C(2) C(3) C(4) C(5) 173.4(2) . . . . yes
C(2) C(3) C(4) C(13) -2.3(3) . . . . yes
C(3) C(2) C(1) C(14) 3.2(3) . . . . yes
C(3) C(4) C(5) C(6) 178.9(2) . . . . yes
C(3) C(4) C(13) C(12) -179.1(2) . . . . yes
C(3) C(4) C(13) C(14) 2.4(3) . . . . yes
C(4) C(5) C(6) C(7) -178.6(2) . . . . yes
C(4) C(5) C(6) C(11) 2.7(2) . . . . yes
C(4) C(13) C(12) C(11) -2.4(3) . . . . yes
C(5) C(4) C(13) C(12) 5.3(3) . . . . yes
C(5) C(4) C(13) C(14) -173.3(2) . . . . yes
C(5) C(6) C(7) C(8) -178.1(2) . . . . yes
C(5) C(6) C(11) C(10) 178.7(2) . . . . yes
C(5) C(6) C(11) C(12) 0.0(3) . . . . yes
C(6) C(5) C(4) C(13) -5.5(3) . . . . yes
C(6) C(7) C(8) C(9) 0.0(3) . . . . yes
C(6) C(11) C(10) C(9) -1.3(3) . . . . yes
C(6) C(11) C(12) C(13) -0.3(3) . . . . yes
C(7) C(6) C(11) C(10) 0.1(3) . . . . yes
C(7) C(6) C(11) C(12) -178.6(2) . . . . yes
C(7) C(8) C(9) C(10) -1.2(3) . . . . yes
C(8) C(7) C(6) C(11) 0.5(3) . . . . yes
C(8) C(9) C(10) C(11) 1.8(3) . . . . yes
C(9) C(10) C(11) C(12) 177.4(2) . . . . yes
C(10) C(11) C(12) C(13) -179.0(2) . . . . yes
C(11) C(12) C(13) C(14) 176.2(2) . . . . yes
C(15) N(1) C(19) C(18) -0.2(4) . . . . yes
C(15) C(16) C(17) C(17) -178.7(2) . . . 2_555 yes
C(15) C(16) C(17) C(18) 0.6(3) . . . . yes
C(16) C(15) N(1) C(19) 1.7(3) . . . . yes
C(16) C(15) N(1) C(20) 179.2(2) . . . . yes
C(16) C(17) C(17) C(16) 180.0 . . 2_555 2_555 yes
C(16) C(17) C(17) C(18) -0.7(4) . . 2_555 2_555 yes
C(16) C(17) C(18) C(19) 0.8(3) . . . . yes
C(17) C(17) C(18) C(19) 179.9(2) . 2_555 2_555 2_555 yes
C(18) C(17) C(17) C(18) 180.0 . . 2_555 2_555 yes
C(18) C(19) N(1) C(20) -177.8(2) . . . . yes
C(21) N(2) C(25) C(24) 0.7(3) . . . . yes
C(21) C(22) C(23) C(23) -179.2(2) . . . 2_754 yes
C(21) C(22) C(23) C(24) 0.3(3) . . . . yes
C(22) C(21) N(2) C(25) -0.2(4) . . . . yes
C(22) C(21) N(2) C(26) 179.7(2) . . . . yes
C(22) C(23) C(23) C(22) 180.0 . . 2_754 2_754 yes
C(22) C(23) C(23) C(24) -0.5(4) . . 2_754 2_754 yes
C(22) C(23) C(24) C(25) 0.2(3) . . . . yes
C(23) C(23) C(24) C(25) -179.7(2) . 2_754 2_754 2_754 yes
C(24) C(23) C(23) C(24) -180.0 . . 2_754 2_754 yes
C(24) C(25) N(2) C(26) -179.3(2) . . . . yes
C(24) C(25) N(2) C(26) -179.3(2) . . . . yes
